data_7156086
loop_
_publ_author_name
'Peter, Clovis'
'Geoffroy, Philippe'
'Miesch, Michel'

_publ_section_title
;
 Intramolecular Morita-Baylis-Hillman reaction as a strategy for the
 construction of tricyclic sesquiterpene cores.
;
_journal_issue 8
_journal_name_full 'Organic &amp; biomolecular chemistry'
_journal_page_first 1381
_journal_page_last 1389
_journal_paper_doi 10.1039/c7ob03124f
_journal_volume 16
_journal_year 2018
_chemical_formula_moiety 'C16 H20 O4'
_chemical_formula_sum 'C16 H20 O4'
_chemical_formula_weight 276.32
_space_group_crystal_system monoclinic
_space_group_IT_number 14
_space_group_name_Hall '-P 2ybc'
_space_group_name_H-M_alt 'P 1 21/c 1'
_symmetry_space_group_name_Hall '-P 2ybc'
_symmetry_space_group_name_H-M 'P 1 21/c 1'
_atom_sites_solution_hydrogens mixed
_atom_sites_solution_primary direct
_atom_sites_solution_secondary difmap
_audit_block_doi 10.5517/ccdc.csd.cc1k14j8
_audit_creation_method SHELXL-2013
_audit_update_record
;
2015-10-13 deposited with the CCDC.
2018-01-30 downloaded from the CCDC.
;
_cell_angle_alpha 90
_cell_angle_beta 103.329(2)
_cell_angle_gamma 90
_cell_formula_units_Z 8
_cell_length_a 10.4839(7)
_cell_length_b 13.1593(10)
_cell_length_c 21.3419(15)
_cell_measurement_reflns_used 7807
_cell_measurement_temperature 173(2)
_cell_measurement_theta_max 29.96
_cell_measurement_theta_min 2.54
_cell_volume 2865.0(4)
_computing_cell_refinement 'Bruker SAINT'
_computing_data_collection 'Bruker APEX2'
_computing_data_reduction 'Bruker SAINT'
_computing_molecular_graphics 'Mercury (Macrae et al., 2008)'
_computing_publication_material 'SHELXL-2013 (Sheldrick, 2013)'
_computing_structure_refinement 'SHELXL-2013 (Sheldrick, 2013)'
_computing_structure_solution 'SHELXS-2013 (Sheldrick, 2013)'
_diffrn_ambient_temperature 173(2)
_diffrn_measured_fraction_theta_full 1.000
_diffrn_measured_fraction_theta_max 0.987
_diffrn_measurement_device_type 'Bruker APEX-II CCD'
_diffrn_measurement_method '\f and \w scans'
_diffrn_radiation_monochromator triumph
_diffrn_radiation_type MoK\a
_diffrn_radiation_wavelength 0.71073
_diffrn_reflns_av_R_equivalents 0.0602
_diffrn_reflns_av_unetI/netI 0.0631
_diffrn_reflns_Laue_measured_fraction_full 1.000
_diffrn_reflns_Laue_measured_fraction_max 0.987
_diffrn_reflns_limit_h_max 14
_diffrn_reflns_limit_h_min -12
_diffrn_reflns_limit_k_max 18
_diffrn_reflns_limit_k_min -18
_diffrn_reflns_limit_l_max 30
_diffrn_reflns_limit_l_min -29
_diffrn_reflns_number 33195
_diffrn_reflns_point_group_measured_fraction_full 1.000
_diffrn_reflns_point_group_measured_fraction_max 0.987
_diffrn_reflns_theta_full 25.242
_diffrn_reflns_theta_max 30.031
_diffrn_reflns_theta_min 1.832
_diffrn_source 'sealed tube'
_exptl_absorpt_coefficient_mu 0.091
_exptl_absorpt_correction_T_max 0.7460
_exptl_absorpt_correction_T_min 0.6370
_exptl_absorpt_correction_type multi-scan
_exptl_absorpt_process_details sadabs
_exptl_crystal_colour colourless
_exptl_crystal_density_diffrn 1.281
_exptl_crystal_description prism
_exptl_crystal_F_000 1184
_exptl_crystal_size_max 0.240
_exptl_crystal_size_mid 0.200
_exptl_crystal_size_min 0.180
_refine_diff_density_max 0.524
_refine_diff_density_min -0.371
_refine_diff_density_rms 0.059
_refine_ls_extinction_method none
_refine_ls_goodness_of_fit_ref 1.029
_refine_ls_hydrogen_treatment mixed
_refine_ls_matrix_type full
_refine_ls_number_parameters 373
_refine_ls_number_reflns 8280
_refine_ls_number_restraints 0
_refine_ls_restrained_S_all 1.029
_refine_ls_R_factor_all 0.1224
_refine_ls_R_factor_gt 0.0729
_refine_ls_shift/su_max 0.001
_refine_ls_shift/su_mean 0.000
_refine_ls_structure_factor_coef Fsqd
_refine_ls_weighting_details 'w=1/[\s^2^(Fo^2^)+(0.0558P)^2^+2.3947P] where P=(Fo^2^+2Fc^2^)/3'
_refine_ls_weighting_scheme calc
_refine_ls_wR_factor_gt 0.1384
_refine_ls_wR_factor_ref 0.1600
_reflns_Friedel_coverage 0.000
_reflns_number_gt 5354
_reflns_number_total 8280
_reflns_threshold_expression 'I > 2\s(I)'
_cod_data_source_file c7ob03124f2.cif
_cod_data_source_block mmcp151001
_cod_depositor_comments 'Adding full bibliography for 7156085--7156086.cif.'
_cod_database_code 7156086
_shelx_space_group_comment
;
The symmetry employed for this shelxl refinement is uniquely defined
by the following loop, which should always be used as a source of
symmetry information in preference to the above space-group names.
They are only intended as comments.
;
_shelx_estimated_absorpt_t_min 0.978
_shelx_estimated_absorpt_t_max 0.984
_shelxl_version_number 2013-4

loop_
_space_group_symop_operation_xyz
'x, y, z'
'-x, y+1/2, -z+1/2'
'-x, -y, -z'
'x, -y-1/2, z-1/2'

loop_
_atom_site_label
_atom_site_type_symbol
_atom_site_fract_x
_atom_site_fract_y
_atom_site_fract_z
_atom_site_U_iso_or_equiv
_atom_site_adp_type
_atom_site_occupancy
_atom_site_site_symmetry_order
_atom_site_calc_flag
_atom_site_refinement_flags_posn
_atom_site_refinement_flags_adp
C1 C 0.3363(3) 0.0027(2) 0.66817(12) 0.0475(7) Uani 1 1 d . .
H1A H 0.2718 0.0554 0.6709 0.071 Uiso 1 1 calc R U
H1B H 0.4247 0.0287 0.6861 0.071 Uiso 1 1 calc R U
H1C H 0.3206 -0.0571 0.6927 0.071 Uiso 1 1 calc R U
C2 C 0.3239(2) -0.02603(16) 0.59991(10) 0.0251(4) Uani 1 1 d . .
C3 C 0.3580(2) 0.05551(15) 0.55683(9) 0.0231(4) Uani 1 1 d . .
H3A H 0.4546 0.0585 0.5637 0.028 Uiso 1 1 calc R U
H3B H 0.3283 0.1218 0.5703 0.028 Uiso 1 1 calc R U
C4 C 0.29910(19) 0.04152(15) 0.48489(9) 0.0202(4) Uani 1 1 d . .
H4 H 0.3287 -0.0257 0.4716 0.024 Uiso 1 1 calc R U
C5 C 0.1486(2) 0.04156(16) 0.46993(10) 0.0245(4) Uani 1 1 d . .
H5A H 0.1191 0.0987 0.4932 0.029 Uiso 1 1 calc R U
H5B H 0.1186 -0.0222 0.4865 0.029 Uiso 1 1 calc R U
C6 C 0.0833(2) 0.05110(16) 0.39789(10) 0.0261(4) Uani 1 1 d . .
H6A H -0.0109 0.0670 0.3928 0.031 Uiso 1 1 calc R U
H6B H 0.0898 -0.0147 0.3763 0.031 Uiso 1 1 calc R U
C7 C 0.14795(19) 0.13478(15) 0.36529(9) 0.0197(4) Uani 1 1 d . .
C8 C 0.0844(2) 0.15878(16) 0.29471(10) 0.0257(4) Uani 1 1 d . .
H8A H 0.1250 0.1187 0.2652 0.031 Uiso 1 1 calc R U
H8B H -0.0110 0.1450 0.2848 0.031 Uiso 1 1 calc R U
C9 C 0.1114(2) 0.26999(16) 0.28993(10) 0.0240(4) Uani 1 1 d . .
H9 H 0.0989 0.3055 0.2502 0.029 Uiso 1 1 calc R U
C10 C 0.15492(19) 0.31389(15) 0.34727(9) 0.0196(4) Uani 1 1 d . .
C11 C 0.16141(19) 0.23843(14) 0.40194(9) 0.0186(4) Uani 1 1 d . .
C12 C 0.29333(19) 0.23246(14) 0.45331(9) 0.0200(4) Uani 1 1 d . .
H12A H 0.3541 0.2863 0.4458 0.024 Uiso 1 1 calc R U
H12B H 0.2783 0.2410 0.4971 0.024 Uiso 1 1 calc R U
C13 C 0.35078(19) 0.12627(14) 0.44589(9) 0.0196(4) Uani 1 1 d . .
H13 H 0.4487 0.1274 0.4550 0.024 Uiso 1 1 calc R U
C14 C 0.2901(2) 0.10152(14) 0.37620(9) 0.0212(4) Uani 1 1 d . .
C15 C 0.1815(2) 0.42346(16) 0.35985(10) 0.0258(4) Uani 1 1 d . .
C16 C 0.1577(2) 0.49570(17) 0.30364(11) 0.0322(5) Uani 1 1 d . .
H16A H 0.1462 0.5647 0.3187 0.048 Uiso 1 1 calc R U
H16B H 0.0785 0.4752 0.2720 0.048 Uiso 1 1 calc R U
H16C H 0.2329 0.4943 0.2836 0.048 Uiso 1 1 calc R U
C17 C -0.0217(3) 1.2532(2) 0.07884(14) 0.0482(7) Uani 1 1 d . .
H17A H -0.0748 1.2250 0.1069 0.072 Uiso 1 1 calc R U
H17B H -0.0668 1.2426 0.0337 0.072 Uiso 1 1 calc R U
H17C H -0.0088 1.3261 0.0872 0.072 Uiso 1 1 calc R U
C18 C 0.1086(3) 1.20105(17) 0.09209(11) 0.0327(5) Uani 1 1 d . .
C19 C 0.1085(2) 1.09241(16) 0.06932(10) 0.0275(5) Uani 1 1 d . .
H19A H 0.0812 1.0921 0.0217 0.033 Uiso 1 1 calc R U
H19B H 0.0413 1.0544 0.0856 0.033 Uiso 1 1 calc R U
C20 C 0.2377(2) 1.03560(15) 0.08928(10) 0.0238(4) Uani 1 1 d . .
H20 H 0.3067 1.0781 0.0766 0.029 Uiso 1 1 calc R U
C21 C 0.2315(2) 0.93390(16) 0.05343(10) 0.0261(4) Uani 1 1 d . .
H21A H 0.1525 0.8963 0.0583 0.031 Uiso 1 1 calc R U
H21B H 0.2220 0.9476 0.0070 0.031 Uiso 1 1 calc R U
C22 C 0.3522(2) 0.86658(17) 0.07731(10) 0.0276(5) Uani 1 1 d . .
H22A H 0.4266 0.8941 0.0613 0.033 Uiso 1 1 calc R U
H22B H 0.3335 0.7973 0.0595 0.033 Uiso 1 1 calc R U
C23 C 0.3913(2) 0.86071(16) 0.15153(10) 0.0225(4) Uani 1 1 d . .
C24 C 0.5053(2) 0.79156(18) 0.18197(12) 0.0320(5) Uani 1 1 d . .
H24A H 0.5075 0.7302 0.1554 0.038 Uiso 1 1 calc R U
H24B H 0.5902 0.8276 0.1881 0.038 Uiso 1 1 calc R U
C25 C 0.4754(2) 0.76497(17) 0.24520(11) 0.0299(5) Uani 1 1 d . .
H25 H 0.5369 0.7345 0.2798 0.036 Uiso 1 1 calc R U
C26 C 0.3527(2) 0.78880(15) 0.24772(10) 0.0222(4) Uani 1 1 d . .
C27 C 0.27709(19) 0.83280(14) 0.18365(9) 0.0191(4) Uani 1 1 d . .
C28 C 0.2017(2) 0.93315(14) 0.18765(9) 0.0202(4) Uani 1 1 d . .
H28A H 0.1118 0.9292 0.1602 0.024 Uiso 1 1 calc R U
H28B H 0.1960 0.9466 0.2326 0.024 Uiso 1 1 calc R U
C29 C 0.2806(2) 1.01756(15) 0.16360(9) 0.0220(4) Uani 1 1 d . .
H29 H 0.2822 1.0820 0.1886 0.026 Uiso 1 1 calc R U
C30 C 0.4141(2) 0.97109(16) 0.17254(9) 0.0236(4) Uani 1 1 d . .
C31 C 0.2918(2) 0.77071(16) 0.30270(10) 0.0268(5) Uani 1 1 d . .
C32 C 0.3769(3) 0.7343(2) 0.36563(11) 0.0376(6) Uani 1 1 d . .
H32A H 0.3287 0.7408 0.3997 0.056 Uiso 1 1 calc R U
H32B H 0.4568 0.7756 0.3766 0.056 Uiso 1 1 calc R U
H32C H 0.4004 0.6629 0.3615 0.056 Uiso 1 1 calc R U
O1 O 0.29158(18) -0.11103(12) 0.58002(8) 0.0373(4) Uani 1 1 d . .
O2 O 0.05915(15) 0.25937(11) 0.43419(7) 0.0229(3) Uani 1 1 d . .
O3 O 0.34214(16) 0.05966(12) 0.33802(7) 0.0321(4) Uani 1 1 d . .
O4 O 0.2204(2) 0.45475(13) 0.41416(8) 0.0487(5) Uani 1 1 d . .
O5 O 0.2091(2) 1.24433(13) 0.11871(9) 0.0474(5) Uani 1 1 d . .
O6 O 0.18768(14) 0.75810(11) 0.14947(7) 0.0233(3) Uani 1 1 d . .
O7 O 0.51948(16) 1.01313(13) 0.18899(8) 0.0363(4) Uani 1 1 d . .
O8 O 0.17484(17) 0.78517(15) 0.29723(8) 0.0412(4) Uani 1 1 d . .
H2 H -0.014(3) 0.263(2) 0.4052(14) 0.043(8) Uiso 1 1 d . .
H6 H 0.225(3) 0.714(2) 0.1320(14) 0.048(8) Uiso 1 1 d . .

loop_
_atom_site_aniso_label
_atom_site_aniso_U_11
_atom_site_aniso_U_22
_atom_site_aniso_U_33
_atom_site_aniso_U_23
_atom_site_aniso_U_13
_atom_site_aniso_U_12
C1 0.079(2) 0.0415(14) 0.0250(12) 0.0040(11) 0.0171(13) -0.0029(14)
C2 0.0261(11) 0.0261(10) 0.0220(10) 0.0059(8) 0.0035(8) 0.0034(8)
C3 0.0249(11) 0.0217(9) 0.0217(10) 0.0036(8) 0.0034(8) 0.0007(8)
C4 0.0225(10) 0.0191(9) 0.0194(9) 0.0027(7) 0.0055(8) 0.0000(7)
C5 0.0232(11) 0.0260(10) 0.0248(10) 0.0044(8) 0.0065(8) -0.0038(8)
C6 0.0222(11) 0.0247(10) 0.0294(11) -0.0014(8) 0.0018(9) -0.0051(8)
C7 0.0206(10) 0.0211(9) 0.0158(9) -0.0012(7) 0.0009(7) -0.0020(7)
C8 0.0278(11) 0.0290(11) 0.0172(10) -0.0056(8) -0.0010(8) 0.0001(9)
C9 0.0245(11) 0.0292(10) 0.0181(10) 0.0040(8) 0.0043(8) 0.0038(8)
C10 0.0199(10) 0.0220(9) 0.0171(9) 0.0035(7) 0.0045(8) 0.0031(7)
C11 0.0200(10) 0.0194(9) 0.0162(9) -0.0010(7) 0.0039(7) 0.0006(7)
C12 0.0224(10) 0.0199(9) 0.0160(9) 0.0003(7) 0.0011(7) -0.0014(7)
C13 0.0174(9) 0.0214(9) 0.0201(9) 0.0035(7) 0.0041(8) 0.0000(7)
C14 0.0254(11) 0.0172(9) 0.0217(10) 0.0018(7) 0.0071(8) -0.0010(8)
C15 0.0304(12) 0.0224(10) 0.0254(11) 0.0033(8) 0.0081(9) 0.0039(8)
C16 0.0321(13) 0.0287(11) 0.0347(12) 0.0108(10) 0.0054(10) 0.0020(9)
C17 0.0616(19) 0.0414(15) 0.0484(16) 0.0056(12) 0.0262(14) 0.0202(13)
C18 0.0493(15) 0.0267(11) 0.0245(11) 0.0062(9) 0.0137(10) 0.0045(10)
C19 0.0308(12) 0.0248(10) 0.0249(11) 0.0040(8) 0.0026(9) 0.0020(9)
C20 0.0281(11) 0.0214(9) 0.0216(10) 0.0037(8) 0.0051(8) -0.0013(8)
C21 0.0339(12) 0.0267(10) 0.0170(10) 0.0005(8) 0.0046(9) 0.0001(9)
C22 0.0336(12) 0.0289(11) 0.0228(10) -0.0012(9) 0.0117(9) 0.0017(9)
C23 0.0206(10) 0.0260(10) 0.0218(10) 0.0014(8) 0.0068(8) 0.0025(8)
C24 0.0233(11) 0.0343(12) 0.0393(13) 0.0041(10) 0.0089(10) 0.0060(9)
C25 0.0241(12) 0.0279(11) 0.0342(12) 0.0048(9) -0.0001(9) 0.0021(9)
C26 0.0240(10) 0.0192(9) 0.0215(10) 0.0000(8) 0.0012(8) -0.0012(8)
C27 0.0185(10) 0.0197(9) 0.0178(9) -0.0014(7) 0.0016(7) -0.0008(7)
C28 0.0223(10) 0.0200(9) 0.0182(9) -0.0004(7) 0.0045(8) 0.0022(8)
C29 0.0263(11) 0.0196(9) 0.0192(10) -0.0017(7) 0.0033(8) -0.0003(8)
C30 0.0241(11) 0.0284(10) 0.0168(9) 0.0029(8) 0.0019(8) -0.0040(8)
C31 0.0308(12) 0.0249(10) 0.0234(10) 0.0011(8) 0.0038(9) -0.0030(9)
C32 0.0419(15) 0.0427(14) 0.0247(12) 0.0057(10) 0.0002(10) -0.0030(11)
O1 0.0581(12) 0.0243(8) 0.0299(9) 0.0056(7) 0.0111(8) -0.0056(8)
O2 0.0216(8) 0.0305(8) 0.0172(7) -0.0003(6) 0.0057(6) 0.0032(6)
O3 0.0340(9) 0.0356(9) 0.0289(8) -0.0048(7) 0.0121(7) 0.0043(7)
O4 0.0907(16) 0.0235(8) 0.0300(9) -0.0038(7) 0.0100(9) -0.0028(9)
O5 0.0608(13) 0.0246(8) 0.0546(12) -0.0011(8) 0.0089(10) -0.0058(8)
O6 0.0222(8) 0.0210(7) 0.0256(8) -0.0071(6) 0.0031(6) -0.0015(6)
O7 0.0254(9) 0.0411(10) 0.0388(9) 0.0040(8) -0.0001(7) -0.0108(7)
O8 0.0318(10) 0.0594(12) 0.0341(9) 0.0112(8) 0.0111(7) 0.0001(8)

loop_
_atom_type_symbol
_atom_type_description
_atom_type_scat_dispersion_real
_atom_type_scat_dispersion_imag
_atom_type_scat_source
C C 0.0033 0.0016 'International Tables Vol C Tables 4.2.6.8 and 6.1.1.4'
H H 0.0000 0.0000 'International Tables Vol C Tables 4.2.6.8 and 6.1.1.4'
O O 0.0106 0.0060 'International Tables Vol C Tables 4.2.6.8 and 6.1.1.4'

loop_
_geom_angle_atom_site_label_1
_geom_angle_atom_site_label_2
_geom_angle_atom_site_label_3
_geom_angle
C2 C1 H1A 109.5
C2 C1 H1B 109.5
H1A C1 H1B 109.5
C2 C1 H1C 109.5
H1A C1 H1C 109.5
H1B C1 H1C 109.5
O1 C2 C1 122.1(2)
O1 C2 C3 121.83(19)
C1 C2 C3 116.01(19)
C2 C3 C4 115.41(17)
C2 C3 H3A 108.4
C4 C3 H3A 108.4
C2 C3 H3B 108.4
C4 C3 H3B 108.4
H3A C3 H3B 107.5
C3 C4 C5 111.49(16)
C3 C4 C13 109.89(16)
C5 C4 C13 110.79(16)
C3 C4 H4 108.2
C5 C4 H4 108.2
C13 C4 H4 108.2
C4 C5 C6 114.06(16)
C4 C5 H5A 108.7
C6 C5 H5A 108.7
C4 C5 H5B 108.7
C6 C5 H5B 108.7
H5A C5 H5B 107.6
C5 C6 C7 111.64(16)
C5 C6 H6A 109.3
C7 C6 H6A 109.3
C5 C6 H6B 109.3
C7 C6 H6B 109.3
H6A C6 H6B 108.0
C14 C7 C8 113.51(16)
C14 C7 C6 104.07(16)
C8 C7 C6 117.00(17)
C14 C7 C11 101.70(15)
C8 C7 C11 106.31(15)
C6 C7 C11 113.34(16)
C9 C8 C7 102.81(16)
C9 C8 H8A 111.2
C7 C8 H8A 111.2
C9 C8 H8B 111.2
C7 C8 H8B 111.2
H8A C8 H8B 109.1
C10 C9 C8 112.97(18)
C10 C9 H9 123.5
C8 C9 H9 123.5
C9 C10 C15 126.70(18)
C9 C10 C11 111.47(17)
C15 C10 C11 121.53(17)
O2 C11 C10 109.75(15)
O2 C11 C12 108.32(15)
C10 C11 C12 116.64(16)
O2 C11 C7 114.74(16)
C10 C11 C7 101.70(15)
C12 C11 C7 105.76(15)
C13 C12 C11 106.13(15)
C13 C12 H12A 110.5
C11 C12 H12A 110.5
C13 C12 H12B 110.5
C11 C12 H12B 110.5
H12A C12 H12B 108.7
C14 C13 C12 102.13(15)
C14 C13 C4 104.55(15)
C12 C13 C4 113.59(16)
C14 C13 H13 112.0
C12 C13 H13 112.0
C4 C13 H13 112.0
O3 C14 C13 127.32(19)
O3 C14 C7 127.27(19)
C13 C14 C7 105.32(16)
O4 C15 C10 120.87(19)
O4 C15 C16 120.4(2)
C10 C15 C16 118.71(19)
C15 C16 H16A 109.5
C15 C16 H16B 109.5
H16A C16 H16B 109.5
C15 C16 H16C 109.5
H16A C16 H16C 109.5
H16B C16 H16C 109.5
C18 C17 H17A 109.5
C18 C17 H17B 109.5
H17A C17 H17B 109.5
C18 C17 H17C 109.5
H17A C17 H17C 109.5
H17B C17 H17C 109.5
O5 C18 C17 121.9(2)
O5 C18 C19 122.0(2)
C17 C18 C19 116.1(2)
C18 C19 C20 116.16(19)
C18 C19 H19A 108.2
C20 C19 H19A 108.2
C18 C19 H19B 108.2
C20 C19 H19B 108.2
H19A C19 H19B 107.4
C19 C20 C21 110.88(18)
C19 C20 C29 112.85(17)
C21 C20 C29 110.02(16)
C19 C20 H20 107.6
C21 C20 H20 107.6
C29 C20 H20 107.6
C22 C21 C20 113.65(18)
C22 C21 H21A 108.8
C20 C21 H21A 108.8
C22 C21 H21B 108.8
C20 C21 H21B 108.8
H21A C21 H21B 107.7
C21 C22 C23 111.92(16)
C21 C22 H22A 109.2
C23 C22 H22A 109.2
C21 C22 H22B 109.2
C23 C22 H22B 109.2
H22A C22 H22B 107.9
C30 C23 C24 112.90(18)
C30 C23 C22 103.94(16)
C24 C23 C22 117.62(17)
C30 C23 C27 100.41(15)
C24 C23 C27 106.21(16)
C22 C23 C27 114.55(17)
C25 C24 C23 102.54(17)
C25 C24 H24A 111.3
C23 C24 H24A 111.3
C25 C24 H24B 111.3
C23 C24 H24B 111.3
H24A C24 H24B 109.2
C26 C25 C24 112.66(19)
C26 C25 H25 123.7
C24 C25 H25 123.7
C25 C26 C31 126.1(2)
C25 C26 C27 110.99(18)
C31 C26 C27 122.82(18)
O6 C27 C26 109.78(15)
O6 C27 C28 109.24(16)
C26 C27 C28 116.05(16)
O6 C27 C23 114.62(16)
C26 C27 C23 101.02(16)
C28 C27 C23 106.07(15)
C29 C28 C27 106.03(15)
C29 C28 H28A 110.5
C27 C28 H28A 110.5
C29 C28 H28B 110.5
C27 C28 H28B 110.5
H28A C28 H28B 108.7
C30 C29 C28 102.74(16)
C30 C29 C20 103.45(16)
C28 C29 C20 113.34(17)
C30 C29 H29 112.2
C28 C29 H29 112.2
C20 C29 H29 112.2
O7 C30 C29 127.8(2)
O7 C30 C23 126.3(2)
C29 C30 C23 105.81(17)
O8 C31 C26 120.47(19)
O8 C31 C32 120.6(2)
C26 C31 C32 118.9(2)
C31 C32 H32A 109.5
C31 C32 H32B 109.5
H32A C32 H32B 109.5
C31 C32 H32C 109.5
H32A C32 H32C 109.5
H32B C32 H32C 109.5
C11 O2 H2 107.7(18)
C27 O6 H6 112(2)

loop_
_geom_bond_atom_site_label_1
_geom_bond_atom_site_label_2
_geom_bond_distance
C1 C2 1.481(3)
C1 H1A 0.9800
C1 H1B 0.9800
C1 H1C 0.9800
C2 O1 1.216(3)
C2 C3 1.509(3)
C3 C4 1.528(3)
C3 H3A 0.9900
C3 H3B 0.9900
C4 C5 1.536(3)
C4 C13 1.561(3)
C4 H4 1.0000
C5 C6 1.537(3)
C5 H5A 0.9900
C5 H5B 0.9900
C6 C7 1.541(3)
C6 H6A 0.9900
C6 H6B 0.9900
C7 C14 1.519(3)
C7 C8 1.533(3)
C7 C11 1.562(3)
C8 C9 1.499(3)
C8 H8A 0.9900
C8 H8B 0.9900
C9 C10 1.335(3)
C9 H9 0.9500
C10 C15 1.481(3)
C10 C11 1.522(3)
C11 O2 1.428(2)
C11 C12 1.556(3)
C12 C13 1.544(3)
C12 H12A 0.9900
C12 H12B 0.9900
C13 C14 1.512(3)
C13 H13 1.0000
C14 O3 1.213(2)
C15 O4 1.209(3)
C15 C16 1.506(3)
C16 H16A 0.9800
C16 H16B 0.9800
C16 H16C 0.9800
C17 C18 1.496(4)
C17 H17A 0.9800
C17 H17B 0.9800
C17 H17C 0.9800
C18 O5 1.217(3)
C18 C19 1.510(3)
C19 C20 1.520(3)
C19 H19A 0.9900
C19 H19B 0.9900
C20 C21 1.536(3)
C20 C29 1.564(3)
C20 H20 1.0000
C21 C22 1.533(3)
C21 H21A 0.9900
C21 H21B 0.9900
C22 C23 1.544(3)
C22 H22A 0.9900
C22 H22B 0.9900
C23 C30 1.523(3)
C23 C24 1.524(3)
C23 C27 1.554(3)
C24 C25 1.496(3)
C24 H24A 0.9900
C24 H24B 0.9900
C25 C26 1.338(3)
C25 H25 0.9500
C26 C31 1.478(3)
C26 C27 1.527(3)
C27 O6 1.436(2)
C27 C28 1.551(3)
C28 C29 1.541(3)
C28 H28A 0.9900
C28 H28B 0.9900
C29 C30 1.499(3)
C29 H29 1.0000
C30 O7 1.212(3)
C31 O8 1.220(3)
C31 C32 1.509(3)
C32 H32A 0.9800
C32 H32B 0.9800
C32 H32C 0.9800
O2 H2 0.87(3)
O6 H6 0.83(3)

loop_
_geom_hbond_atom_site_label_D
_geom_hbond_atom_site_label_H
_geom_hbond_atom_site_label_A
_geom_hbond_distance_DH
_geom_hbond_distance_HA
_geom_hbond_distance_DA
_geom_hbond_angle_DHA
_geom_hbond_site_symmetry_A
O2 H2 O6 0.87(3) 1.92(3) 2.785(2) 171(3) 2_545
O6 H6 O1 0.83(3) 1.98(3) 2.806(2) 172(3) 4_565

loop_
_geom_torsion_atom_site_label_1
_geom_torsion_atom_site_label_2
_geom_torsion_atom_site_label_3
_geom_torsion_atom_site_label_4
_geom_torsion
O1 C2 C3 C4 23.6(3)
C1 C2 C3 C4 -158.3(2)
C2 C3 C4 C5 61.1(2)
C2 C3 C4 C13 -175.69(17)
C3 C4 C5 C6 167.43(17)
C13 C4 C5 C6 44.7(2)
C4 C5 C6 C7 -45.6(2)
C5 C6 C7 C14 59.2(2)
C5 C6 C7 C8 -174.72(17)
C5 C6 C7 C11 -50.5(2)
C14 C7 C8 C9 -90.58(19)
C6 C7 C8 C9 148.13(18)
C11 C7 C8 C9 20.4(2)
C7 C8 C9 C10 -12.2(2)
C8 C9 C10 C15 -175.2(2)
C8 C9 C10 C11 -1.5(2)
C9 C10 C11 O2 -107.68(19)
C15 C10 C11 O2 66.4(2)
C9 C10 C11 C12 128.70(19)
C15 C10 C11 C12 -57.2(2)
C9 C10 C11 C7 14.2(2)
C15 C10 C11 C7 -171.68(18)
C14 C7 C11 O2 -143.62(16)
C8 C7 C11 O2 97.36(19)
C6 C7 C11 O2 -32.5(2)
C14 C7 C11 C10 98.00(16)
C8 C7 C11 C10 -21.02(19)
C6 C7 C11 C10 -150.92(16)
C14 C7 C11 C12 -24.30(18)
C8 C7 C11 C12 -143.32(16)
C6 C7 C11 C12 86.79(19)
O2 C11 C12 C13 122.55(16)
C10 C11 C12 C13 -113.10(18)
C7 C11 C12 C13 -0.93(19)
C11 C12 C13 C14 25.95(19)
C11 C12 C13 C4 -86.03(19)
C3 C4 C13 C14 177.86(16)
C5 C4 C13 C14 -58.5(2)
C3 C4 C13 C12 -71.6(2)
C5 C4 C13 C12 52.0(2)
C12 C13 C14 O3 140.4(2)
C4 C13 C14 O3 -101.0(2)
C12 C13 C14 C7 -42.71(18)
C4 C13 C14 C7 75.89(18)
C8 C7 C14 O3 -27.5(3)
C6 C7 C14 O3 100.8(2)
C11 C7 C14 O3 -141.2(2)
C8 C7 C14 C13 155.65(16)
C6 C7 C14 C13 -76.07(18)
C11 C7 C14 C13 41.90(18)
C9 C10 C15 O4 179.7(2)
C11 C10 C15 O4 6.5(3)
C9 C10 C15 C16 0.4(3)
C11 C10 C15 C16 -172.75(18)
O5 C18 C19 C20 7.9(3)
C17 C18 C19 C20 -173.4(2)
C18 C19 C20 C21 -169.78(17)
C18 C19 C20 C29 66.3(2)
C19 C20 C21 C22 -172.76(17)
C29 C20 C21 C22 -47.2(2)
C20 C21 C22 C23 46.2(2)
C21 C22 C23 C30 -57.7(2)
C21 C22 C23 C24 176.69(19)
C21 C22 C23 C27 50.9(2)
C30 C23 C24 C25 85.2(2)
C22 C23 C24 C25 -153.74(19)
C27 C23 C24 C25 -23.9(2)
C23 C24 C25 C26 13.9(3)
C24 C25 C26 C31 178.8(2)
C24 C25 C26 C27 2.2(3)
C25 C26 C27 O6 104.5(2)
C31 C26 C27 O6 -72.3(2)
C25 C26 C27 C28 -131.10(19)
C31 C26 C27 C28 52.2(3)
C25 C26 C27 C23 -17.0(2)
C31 C26 C27 C23 166.34(18)
C30 C23 C27 O6 149.13(16)
C24 C23 C27 O6 -93.1(2)
C22 C23 C27 O6 38.4(2)
C30 C23 C27 C26 -92.93(17)
C24 C23 C27 C26 24.8(2)
C22 C23 C27 C26 156.39(17)
C30 C23 C27 C28 28.51(19)
C24 C23 C27 C28 146.25(17)
C22 C23 C27 C28 -82.2(2)
O6 C27 C28 C29 -128.96(16)
C26 C27 C28 C29 106.31(19)
C23 C27 C28 C29 -4.9(2)
C27 C28 C29 C30 -21.26(19)
C27 C28 C29 C20 89.68(19)
C19 C20 C29 C30 -174.42(17)
C21 C20 C29 C30 61.2(2)
C19 C20 C29 C28 75.1(2)
C21 C20 C29 C28 -49.3(2)
C28 C29 C30 O7 -143.5(2)
C20 C29 C30 O7 98.3(2)
C28 C29 C30 C23 40.88(19)
C20 C29 C30 C23 -77.27(18)
C24 C23 C30 O7 28.3(3)
C22 C23 C30 O7 -100.3(2)
C27 C23 C30 O7 141.0(2)
C24 C23 C30 C29 -156.03(17)
C22 C23 C30 C29 75.40(19)
C27 C23 C30 C29 -43.34(18)
C25 C26 C31 O8 -171.8(2)
C27 C26 C31 O8 4.4(3)
C25 C26 C31 C32 8.3(3)
C27 C26 C31 C32 -175.50(19)
